data_4325461
loop_
_publ_author_name
'Lihong Li'
'Jan M. Becker'
'Laura E. N. Allan'
'Guy J. Clarkson'
'Scott S. Turner'
'Peter Scott'

_publ_section_title
;
 Structural and Electronic Modulation of Magnetic Properties in a Family
 of Chiral Iron Coordination Polymers
;
_journal_name_full 'Inorganic Chemistry'
_journal_page_first 5925
_journal_page_last 5935
_journal_paper_doi 10.1021/ic102291r
_journal_volume 50
_journal_year 2011
_chemical_absolute_configuration rmad
_chemical_formula_sum 'C44 H42 Fe N6 O2'
_chemical_formula_weight 742.69
_chemical_name_systematic
; 
 ? 
;
_space_group_IT_number 5
_symmetry_cell_setting monoclinic
_symmetry_space_group_name_Hall 'C 2y'
_symmetry_space_group_name_H-M 'C 1 2 1'
_atom_sites_solution_hydrogens geom
_atom_sites_solution_primary direct
_atom_sites_solution_secondary difmap
_audit_creation_method SHELXL-97
_cell_angle_alpha 90.00
_cell_angle_beta 121.146(3)
_cell_angle_gamma 90.00
_cell_formula_units_Z 4
_cell_length_a 26.8700(6)
_cell_length_b 11.5749(2)
_cell_length_c 14.8955(3)
_cell_measurement_reflns_used 4373
_cell_measurement_temperature 100(2)
_cell_measurement_theta_max 61.95
_cell_measurement_theta_min 3.47
_cell_volume 3964.96(19)
_computing_cell_refinement 'CrysAlis RED, Oxford Diffraction Ltd'
_computing_data_collection 'CrysAlis CCD, Oxford Diffraction Ltd'
_computing_data_reduction 'CrysAlis RED, Oxford Diffraction Ltd'
_computing_molecular_graphics 'SHELXTL (Sheldrick, 1997)'
_computing_publication_material 'SHELXTL (Sheldrick, 1997)'
_computing_structure_refinement 'SHELXL-97 (Sheldrick, 1997)'
_computing_structure_solution 'SHELXS-97 (Sheldrick, 1990)'
_diffrn_ambient_temperature 100(2)
_diffrn_detector_area_resol_mean 10.2833
_diffrn_measured_fraction_theta_full 1.000
_diffrn_measured_fraction_theta_max 0.975
_diffrn_measurement_device_type 'Oxford Diffraction Gemini R'
_diffrn_measurement_method '\f & \w scans'
_diffrn_radiation_monochromator graphite
_diffrn_radiation_source 'Enhance (Mo) X-ray Source'
_diffrn_radiation_type CuK\a
_diffrn_radiation_wavelength 1.54184
_diffrn_reflns_av_R_equivalents 0.0169
_diffrn_reflns_av_sigmaI/netI 0.0349
_diffrn_reflns_limit_h_max 30
_diffrn_reflns_limit_h_min -14
_diffrn_reflns_limit_k_max 13
_diffrn_reflns_limit_k_min -12
_diffrn_reflns_limit_l_max 15
_diffrn_reflns_limit_l_min -16
_diffrn_reflns_number 6483
_diffrn_reflns_theta_full 35.00
_diffrn_reflns_theta_max 62.04
_diffrn_reflns_theta_min 3.47
_diffrn_standards_decay_% nil
_exptl_absorpt_coefficient_mu 3.393
_exptl_absorpt_correction_T_max 1.00
_exptl_absorpt_correction_T_min 0.51
_exptl_absorpt_correction_type multi-scan
_exptl_absorpt_process_details 'ABSPACK(CrysAlis, Oxford Diffraction)'
_exptl_crystal_colour brown
_exptl_crystal_density_diffrn 1.244
_exptl_crystal_description block
_exptl_crystal_F_000 1560
_exptl_crystal_size_max 0.20
_exptl_crystal_size_mid 0.10
_exptl_crystal_size_min 0.08
_refine_diff_density_max 0.391
_refine_diff_density_min -0.208
_refine_diff_density_rms 0.045
_refine_ls_abs_structure_details 'Flack H D (1983), Acta Cryst. A39, 876-881, 1704 Friedel pairs'
_refine_ls_abs_structure_Flack 0.005(4)
_refine_ls_extinction_method none
_refine_ls_goodness_of_fit_ref 0.985
_refine_ls_hydrogen_treatment constr
_refine_ls_matrix_type full
_refine_ls_number_parameters 485
_refine_ls_number_reflns 4934
_refine_ls_number_restraints 1
_refine_ls_restrained_S_all 0.985
_refine_ls_R_factor_all 0.0411
_refine_ls_R_factor_gt 0.0367
_refine_ls_shift/su_max 0.000
_refine_ls_shift/su_mean 0.000
_refine_ls_structure_factor_coef Fsqd
_refine_ls_weighting_details 'calc w=1/[\s^2^(Fo^2^)+(0.0690P)^2^+0.0000P] where P=(Fo^2^+2Fc^2^)/3'
_refine_ls_weighting_scheme calc
_refine_ls_wR_factor_gt 0.0932
_refine_ls_wR_factor_ref 0.0951
_reflns_number_gt 4417
_reflns_number_total 4934
_reflns_threshold_expression >2sigma(I)
_cod_data_source_file ic102291r_si_001_2.cif
_cod_data_source_block ll22
_cod_original_cell_volume 3964.96(16)
_cod_database_code 4325461

loop_
_symmetry_equiv_pos_as_xyz
'x, y, z'
'-x, y, -z'
'x+1/2, y+1/2, z'
'-x+1/2, y+1/2, -z'

loop_
_atom_site_label
_atom_site_type_symbol
_atom_site_fract_x
_atom_site_fract_y
_atom_site_fract_z
_atom_site_U_iso_or_equiv
_atom_site_adp_type
_atom_site_occupancy
_atom_site_symmetry_multiplicity
_atom_site_calc_flag
_atom_site_refinement_flags
Fe1 Fe 1.0000 0.96099(6) 1.5000 0.01736(18) Uani 1 2 d S
O1 O 0.91885(8) 0.9617(2) 1.37629(15) 0.0203(5) Uani 1 1 d .
C1 C 0.89731(13) 0.9688(3) 1.2765(2) 0.0214(7) Uani 1 1 d .
N1 n 1.02832(11) 0.9569(3) 1.38785(19) 0.0225(6) Uani 1 1 d .
C2 C 0.83680(15) 0.9805(3) 1.2085(3) 0.0306(8) Uani 1 1 d .
H2A H 0.8128 0.9843 1.2379 0.037 Uiso 1 1 calc R
N2 n 1.0000 0.7686(4) 1.5000 0.0176(9) Uani 1 2 d S
C3 C 0.81089(16) 0.9869(3) 1.1008(3) 0.0368(10) Uani 1 1 d .
H3A H 0.7699 0.9943 1.0581 0.044 Uiso 1 1 calc R
N3 n 1.0000 0.1544(4) 1.5000 0.0218(9) Uani 1 2 d S
C4 C 0.84452(16) 0.9824(4) 1.0545(3) 0.0392(10) Uani 1 1 d .
H4A H 0.8269 0.9872 0.9805 0.047 Uiso 1 1 calc R
C5 C 0.90395(15) 0.9707(4) 1.1186(2) 0.0348(9) Uani 1 1 d .
H5A H 0.9270 0.9665 1.0873 0.042 Uiso 1 1 calc R
C6 C 0.93168(13) 0.9650(3) 1.2283(2) 0.0240(7) Uani 1 1 d .
C7 C 0.99419(14) 0.9565(3) 1.2869(2) 0.0259(7) Uani 1 1 d .
H7A H 1.0124 0.9498 1.2469 0.031 Uiso 1 1 calc R
C8 C 1.09140(14) 0.9551(3) 1.4277(2) 0.0280(8) Uani 1 1 d .
H8A H 1.1112 0.9482 1.5057 0.034 Uiso 1 1 calc R
C9 C 1.10989(18) 1.0720(4) 1.4063(3) 0.0438(10) Uani 1 1 d .
H9A H 1.0937 1.1342 1.4282 0.066 Uiso 1 1 calc R
H9B H 1.0954 1.0792 1.3312 0.066 Uiso 1 1 calc R
H9C H 1.1524 1.0773 1.4459 0.066 Uiso 1 1 calc R
C10 C 1.11099(14) 0.8505(4) 1.3910(2) 0.0265(8) Uani 1 1 d .
C11 C 1.08654(16) 0.7424(3) 1.3832(3) 0.0336(9) Uani 1 1 d .
H11A H 1.0551 0.7350 1.3948 0.040 Uiso 1 1 calc R
C12 C 1.10734(17) 0.6450(3) 1.3587(3) 0.0361(9) Uani 1 1 d .
H12A H 1.0901 0.5719 1.3539 0.043 Uiso 1 1 calc R
C13 C 1.15302(16) 0.6537(4) 1.3412(3) 0.0398(10) Uani 1 1 d .
H13A H 1.1676 0.5871 1.3252 0.048 Uiso 1 1 calc R
C14 C 1.17689(15) 0.7612(4) 1.3476(3) 0.0414(11) Uani 1 1 d .
H14A H 1.2083 0.7688 1.3358 0.050 Uiso 1 1 calc R
C15 C 1.15545(14) 0.8576(4) 1.3710(3) 0.0353(9) Uani 1 1 d .
H15A H 1.1719 0.9310 1.3733 0.042 Uiso 1 1 calc R
C16 C 0.95862(15) 0.7073(3) 1.4186(3) 0.0236(8) Uani 1 1 d .
H16A H 0.9288 0.7486 1.3606 0.028 Uiso 1 1 calc R
C17 C 0.95689(15) 0.5877(3) 1.4143(3) 0.0233(8) Uani 1 1 d .
H17A H 0.9270 0.5489 1.3543 0.028 Uiso 1 1 calc R
C18 C 1.0000 0.5246(4) 1.5000 0.0212(12) Uani 1 2 d S
C19 C 1.0000 0.3971(4) 1.5000 0.0191(11) Uani 1 2 d S
C20 C 0.94888(15) 0.3337(3) 1.4446(3) 0.0234(8) Uani 1 1 d .
H20A H 0.9127 0.3726 1.4054 0.028 Uiso 1 1 calc R
C21 C 0.95057(15) 0.2152(3) 1.4462(3) 0.0223(8) Uani 1 1 d .
H21A H 0.9150 0.1741 1.4074 0.027 Uiso 1 1 calc R
Fe2 Fe 1.0000 0.36442(6) 1.0000 0.01866(19) Uani 1 2 d S
O2 O 0.94196(9) 0.3614(2) 0.84570(16) 0.0277(5) Uani 1 1 d .
N4 n 0.92631(11) 0.3765(2) 1.0210(2) 0.0265(6) Uani 1 1 d .
N5 n 1.0000 0.5580(4) 1.0000 0.0195(9) Uani 1 2 d S
N6 n 1.0000 1.1712(4) 1.0000 0.0195(9) Uani 1 2 d S
C22 C 0.88556(13) 0.3565(3) 0.7903(3) 0.0276(8) Uani 1 1 d .
C23 C 0.85665(16) 0.3404(3) 0.6803(3) 0.0340(9) Uani 1 1 d .
H23A H 0.8792 0.3305 0.6484 0.041 Uiso 1 1 calc R
C24 C 0.79696(17) 0.3386(4) 0.6182(3) 0.0419(11) Uani 1 1 d .
H24A H 0.7790 0.3287 0.5445 0.050 Uiso 1 1 calc R
C25 C 0.76321(16) 0.3511(4) 0.6624(3) 0.0439(10) Uani 1 1 d .
H25A H 0.7220 0.3522 0.6194 0.053 Uiso 1 1 calc R
C26 C 0.78978(15) 0.3620(4) 0.7692(3) 0.0402(9) Uani 1 1 d .
H26A H 0.7662 0.3678 0.7994 0.048 Uiso 1 1 calc R
C27 C 0.85024(14) 0.3650(3) 0.8354(2) 0.0292(7) Uani 1 1 d .
C28 C 0.87278(14) 0.3777(3) 0.9465(3) 0.0304(8) Uani 1 1 d .
H28A H 0.8448 0.3881 0.9667 0.036 Uiso 1 1 calc R
C29 C 0.94033(15) 0.3894(3) 1.1322(3) 0.0303(9) Uani 1 1 d .
H29A H 0.9791 0.4283 1.1718 0.036 Uiso 1 1 calc R
C30 C 0.94812(18) 0.2702(4) 1.1790(3) 0.0432(10) Uani 1 1 d .
H30A H 0.9586 0.2769 1.2524 0.065 Uiso 1 1 calc R
H30B H 0.9791 0.2295 1.1757 0.065 Uiso 1 1 calc R
H30C H 0.9117 0.2268 1.1394 0.065 Uiso 1 1 calc R
C31 C 0.89789(14) 0.4665(4) 1.1414(2) 0.0293(8) Uani 1 1 d .
C32 C 0.90190(17) 0.5878(3) 1.1331(3) 0.0352(9) Uani 1 1 d .
H32A H 0.9314 0.6188 1.1229 0.042 Uiso 1 1 calc R
C33 C 0.86350(16) 0.6613(3) 1.1397(3) 0.0352(9) Uani 1 1 d .
H33A H 0.8664 0.7423 1.1332 0.042 Uiso 1 1 calc R
C34 C 0.82052(18) 0.6169(4) 1.1557(3) 0.0429(11) Uani 1 1 d .
H34A H 0.7942 0.6677 1.1606 0.052 Uiso 1 1 calc R
C35 C 0.81624(15) 0.5009(4) 1.1641(3) 0.0369(10) Uani 1 1 d .
H35A H 0.7868 0.4708 1.1749 0.044 Uiso 1 1 calc R
C36 C 0.85475(15) 0.4255(3) 1.1571(3) 0.0334(9) Uani 1 1 d .
H36A H 0.8512 0.3447 1.1633 0.040 Uiso 1 1 calc R
C37 C 1.03720(16) 0.6179(3) 1.0845(3) 0.0303(9) Uani 1 1 d .
H37A H 1.0644 0.5769 1.1458 0.036 Uiso 1 1 calc R
C38 C 1.03803(16) 0.7372(3) 1.0874(3) 0.0324(9) Uani 1 1 d .
H38A H 1.0651 0.7759 1.1503 0.039 Uiso 1 1 calc R
C39 C 1.0000 0.8007(4) 1.0000 0.0187(11) Uani 1 2 d S
C40 C 1.0000 0.9285(4) 1.0000 0.0180(11) Uani 1 2 d S
C41 C 1.04915(14) 0.9912(3) 1.0703(2) 0.0216(8) Uani 1 1 d .
H41A H 1.0837 0.9523 1.1203 0.026 Uiso 1 1 calc R
C42 C 1.04735(15) 1.1107(3) 1.0668(3) 0.0227(8) Uani 1 1 d .
H42A H 1.0816 1.1520 1.1144 0.027 Uiso 1 1 calc R
N7 n 0.69600(15) 0.7652(4) 0.6906(3) 0.0591(11) Uani 1 1 d .
C43 C 0.73532(19) 0.7354(4) 0.7664(4) 0.0448(11) Uani 1 1 d .
C44 C 0.7877(2) 0.6998(5) 0.8634(3) 0.0709(15) Uani 1 1 d .
H44A H 0.7933 0.6164 0.8616 0.106 Uiso 1 1 calc R
H44B H 0.7836 0.7184 0.9234 0.106 Uiso 1 1 calc R
H44C H 0.8215 0.7408 0.8703 0.106 Uiso 1 1 calc R
N8 n 0.69515(15) 0.5233(3) 1.2164(3) 0.0527(10) Uani 1 1 d .
C45 C 0.73773(18) 0.5393(4) 1.2916(3) 0.0427(11) Uani 1 1 d .
C46 C 0.79275(19) 0.5558(5) 1.3897(3) 0.0634(14) Uani 1 1 d .
H46A H 0.7875 0.5394 1.4488 0.095 Uiso 1 1 calc R
H46B H 0.8057 0.6359 1.3942 0.095 Uiso 1 1 calc R
H46C H 0.8220 0.5033 1.3920 0.095 Uiso 1 1 calc R

loop_
_atom_site_aniso_label
_atom_site_aniso_U_11
_atom_site_aniso_U_22
_atom_site_aniso_U_33
_atom_site_aniso_U_23
_atom_site_aniso_U_13
_atom_site_aniso_U_12
Fe1 0.0205(4) 0.0140(4) 0.0161(4) 0.000 0.0084(3) 0.000
O1 0.0254(11) 0.0179(11) 0.0171(11) -0.0001(11) 0.0107(9) -0.0006(11)
C1 0.0241(17) 0.0136(17) 0.0208(17) 0.0009(16) 0.0076(14) 0.0018(16)
N1 0.0258(14) 0.0199(14) 0.0228(14) -0.0002(14) 0.0131(12) -0.0013(13)
C2 0.0321(19) 0.033(2) 0.0278(18) 0.0006(17) 0.0160(16) 0.0022(17)
N2 0.023(2) 0.016(2) 0.015(2) 0.000 0.0111(19) 0.000
C3 0.029(2) 0.044(3) 0.0236(19) 0.0001(18) 0.0036(17) 0.0014(18)
N3 0.026(2) 0.016(2) 0.022(2) 0.000 0.012(2) 0.000
C4 0.044(2) 0.045(3) 0.0201(18) 0.0029(18) 0.0110(17) 0.003(2)
C5 0.041(2) 0.042(2) 0.0232(18) 0.0042(19) 0.0178(17) 0.006(2)
C6 0.0284(17) 0.0213(17) 0.0203(16) 0.0014(16) 0.0112(14) 0.0008(16)
C7 0.0334(18) 0.0249(18) 0.0260(18) 0.0004(18) 0.0201(16) -0.0010(17)
C8 0.0269(18) 0.035(2) 0.0259(17) -0.0055(19) 0.0162(16) -0.0071(18)
C9 0.044(2) 0.039(2) 0.059(3) -0.012(2) 0.035(2) -0.014(2)
C10 0.0239(17) 0.036(2) 0.0155(16) 0.0020(17) 0.0077(14) 0.0031(17)
C11 0.041(2) 0.036(2) 0.033(2) 0.0025(18) 0.0257(19) 0.0057(19)
C12 0.047(2) 0.033(2) 0.027(2) 0.0023(17) 0.0181(19) 0.0064(19)
C13 0.038(2) 0.052(3) 0.0207(19) -0.0006(19) 0.0093(18) 0.018(2)
C14 0.0230(19) 0.064(3) 0.034(2) -0.018(2) 0.0128(18) -0.003(2)
C15 0.0256(17) 0.049(2) 0.0303(19) -0.015(2) 0.0135(16) -0.006(2)
C16 0.0262(19) 0.024(2) 0.0176(16) 0.0046(16) 0.0093(15) 0.0028(16)
C17 0.0248(19) 0.019(2) 0.0202(18) -0.0037(16) 0.0077(16) -0.0042(16)
C18 0.027(3) 0.020(3) 0.022(3) 0.000 0.016(2) 0.000
C19 0.020(3) 0.016(3) 0.018(3) 0.000 0.008(2) 0.000
C20 0.0237(19) 0.017(2) 0.0256(19) 0.0020(14) 0.0096(17) 0.0044(14)
C21 0.0202(18) 0.019(2) 0.0231(19) -0.0013(15) 0.0078(16) -0.0011(14)
Fe2 0.0206(4) 0.0156(4) 0.0158(4) 0.000 0.0066(3) 0.000
O2 0.0288(12) 0.0248(12) 0.0263(12) -0.0020(12) 0.0118(11) -0.0022(12)
N4 0.0273(15) 0.0237(16) 0.0235(14) 0.0026(14) 0.0095(13) 0.0017(14)
N5 0.023(2) 0.014(2) 0.019(2) 0.000 0.009(2) 0.000
N6 0.019(2) 0.023(2) 0.016(2) 0.000 0.0086(18) 0.000
C22 0.0237(17) 0.0145(18) 0.0286(19) 0.0029(17) 0.0023(16) 0.0007(16)
C23 0.043(2) 0.025(2) 0.036(2) -0.0021(17) 0.0215(19) 0.0008(17)
C24 0.042(2) 0.042(3) 0.0219(19) -0.0044(18) 0.0022(18) -0.0004(19)
C25 0.0265(19) 0.049(3) 0.039(2) -0.001(2) 0.0048(18) 0.004(2)
C26 0.035(2) 0.041(2) 0.041(2) -0.005(2) 0.0174(18) 0.006(2)
C27 0.0331(18) 0.0221(17) 0.0244(17) -0.0008(17) 0.0093(15) 0.0039(18)
C28 0.0301(19) 0.029(2) 0.0330(19) -0.0010(17) 0.0173(17) 0.0032(17)
C29 0.0276(19) 0.035(2) 0.0286(19) -0.0030(17) 0.0149(17) -0.0031(16)
C30 0.051(3) 0.046(3) 0.040(2) 0.013(2) 0.029(2) 0.018(2)
C31 0.038(2) 0.0288(19) 0.0163(16) -0.0041(18) 0.0102(15) -0.0012(19)
C32 0.042(2) 0.039(2) 0.025(2) 0.0030(18) 0.0171(19) 0.0046(19)
C33 0.045(2) 0.030(2) 0.0249(19) 0.0015(17) 0.0138(18) 0.0125(19)
C34 0.041(2) 0.051(3) 0.027(2) -0.002(2) 0.0103(19) 0.014(2)
C35 0.027(2) 0.053(3) 0.0247(19) -0.0089(19) 0.0090(17) -0.0016(18)
C36 0.030(2) 0.039(2) 0.030(2) -0.0068(17) 0.0148(18) -0.0008(16)
C37 0.035(2) 0.017(2) 0.0205(18) 0.0020(16) 0.0009(17) 0.0020(16)
C38 0.034(2) 0.025(2) 0.0232(19) -0.0030(17) 0.0038(17) -0.0019(17)
C39 0.017(3) 0.018(3) 0.021(3) 0.000 0.009(2) 0.000
C40 0.025(3) 0.014(3) 0.019(2) 0.000 0.014(2) 0.000
C41 0.0220(18) 0.020(2) 0.0196(17) 0.0039(14) 0.0087(15) 0.0036(14)
C42 0.0226(18) 0.021(2) 0.0215(19) -0.0027(15) 0.0097(16) -0.0043(15)
N7 0.035(2) 0.060(3) 0.076(3) 0.009(2) 0.025(2) -0.003(2)
C43 0.037(2) 0.044(3) 0.057(3) 0.002(2) 0.027(2) -0.004(2)
C44 0.071(3) 0.076(4) 0.045(3) 0.011(3) 0.016(3) -0.012(3)
N8 0.034(2) 0.083(3) 0.039(2) -0.008(2) 0.0175(19) -0.0059(19)
C45 0.037(2) 0.059(3) 0.035(2) -0.009(2) 0.021(2) 0.001(2)
C46 0.046(3) 0.081(4) 0.039(3) -0.012(3) 0.005(2) -0.001(3)

loop_
_atom_type_symbol
_atom_type_description
_atom_type_scat_dispersion_real
_atom_type_scat_dispersion_imag
_atom_type_scat_source
C C 0.0181 0.0091 'International Tables Vol C Tables 4.2.6.8 and 6.1.1.4'
H H 0.0000 0.0000 'International Tables Vol C Tables 4.2.6.8 and 6.1.1.4'
N N 0.0311 0.0180 'International Tables Vol C Tables 4.2.6.8 and 6.1.1.4'
O O 0.0492 0.0322 'International Tables Vol C Tables 4.2.6.8 and 6.1.1.4'
Fe Fe -1.1336 3.1974 'International Tables Vol C Tables 4.2.6.8 and 6.1.1.4'

loop_
_geom_angle_atom_site_label_1
_geom_angle_atom_site_label_2
_geom_angle_atom_site_label_3
_geom_angle
_geom_angle_site_symmetry_1
_geom_angle_site_symmetry_3
O1 Fe1 O1 179.52(14) 2_758 .
O1 Fe1 N1 86.55(8) 2_758 2_758
O1 Fe1 N1 93.46(8) . 2_758
O1 Fe1 N1 93.46(8) 2_758 .
O1 Fe1 N1 86.55(8) . .
N1 Fe1 N1 177.50(16) 2_758 .
O1 Fe1 N2 90.24(7) 2_758 .
O1 Fe1 N2 90.24(7) . .
N1 Fe1 N2 88.75(8) 2_758 .
N1 Fe1 N2 88.75(8) . .
O1 Fe1 N3 89.76(7) 2_758 1_565
O1 Fe1 N3 89.76(7) . 1_565
N1 Fe1 N3 91.25(8) 2_758 1_565
N1 Fe1 N3 91.25(8) . 1_565
N2 Fe1 N3 180.000(3) . 1_565
C1 O1 Fe1 133.51(19) . .
O1 C1 C2 119.9(3) . .
O1 C1 C6 123.6(3) . .
C2 C1 C6 116.5(3) . .
C7 N1 C8 116.3(2) . .
C7 N1 Fe1 125.2(2) . .
C8 N1 Fe1 118.54(18) . .
C3 C2 C1 122.8(3) . .
C3 C2 H2A 118.6 . .
C1 C2 H2A 118.6 . .
C16 N2 C16 116.4(4) . 2_758
C16 N2 Fe1 121.8(2) . .
C16 N2 Fe1 121.8(2) 2_758 .
C2 C3 C4 120.4(3) . .
C2 C3 H3A 119.8 . .
C4 C3 H3A 119.8 . .
C21 N3 C21 116.8(4) 2_758 .
C21 N3 Fe1 121.6(2) 2_758 1_545
C21 N3 Fe1 121.6(2) . 1_545
C5 C4 C3 118.4(3) . .
C5 C4 H4A 120.8 . .
C3 C4 H4A 120.8 . .
C4 C5 C6 122.6(3) . .
C4 C5 H5A 118.7 . .
C6 C5 H5A 118.7 . .
C5 C6 C1 119.3(3) . .
C5 C6 C7 117.3(3) . .
C1 C6 C7 123.4(3) . .
N1 C7 C6 127.4(3) . .
N1 C7 H7A 116.3 . .
C6 C7 H7A 116.3 . .
N1 C8 C10 113.7(3) . .
N1 C8 C9 109.4(3) . .
C10 C8 C9 114.6(3) . .
N1 C8 H8A 106.1 . .
C10 C8 H8A 106.1 . .
C9 C8 H8A 106.1 . .
C8 C9 H9A 109.5 . .
C8 C9 H9B 109.5 . .
H9A C9 H9B 109.5 . .
C8 C9 H9C 109.5 . .
H9A C9 H9C 109.5 . .
H9B C9 H9C 109.5 . .
C15 C10 C11 117.5(4) . .
C15 C10 C8 121.9(4) . .
C11 C10 C8 120.5(3) . .
C12 C11 C10 121.1(3) . .
C12 C11 H11A 119.5 . .
C10 C11 H11A 119.5 . .
C13 C12 C11 120.5(4) . .
C13 C12 H12A 119.8 . .
C11 C12 H12A 119.8 . .
C14 C13 C12 118.6(4) . .
C14 C13 H13A 120.7 . .
C12 C13 H13A 120.7 . .
C13 C14 C15 120.4(4) . .
C13 C14 H14A 119.8 . .
C15 C14 H14A 119.8 . .
C10 C15 C14 121.9(4) . .
C10 C15 H15A 119.0 . .
C14 C15 H15A 119.0 . .
N2 C16 C17 124.1(4) . .
N2 C16 H16A 118.0 . .
C17 C16 H16A 118.0 . .
C16 C17 C18 119.0(4) . .
C16 C17 H17A 120.5 . .
C18 C17 H17A 120.5 . .
C17 C18 C17 117.4(5) 2_758 .
C17 C18 C19 121.3(2) 2_758 .
C17 C18 C19 121.3(2) . .
C20 C19 C20 116.4(4) . 2_758
C20 C19 C18 121.8(2) . .
C20 C19 C18 121.8(2) 2_758 .
C21 C20 C19 120.2(3) . .
C21 C20 H20A 119.9 . .
C19 C20 H20A 119.9 . .
N3 C21 C20 123.2(3) . .
N3 C21 H21A 118.4 . .
C20 C21 H21A 118.4 . .
O2 Fe2 O2 177.98(15) 2_757 .
O2 Fe2 N4 86.54(9) 2_757 2_757
O2 Fe2 N4 93.59(9) . 2_757
O2 Fe2 N4 93.59(9) 2_757 .
O2 Fe2 N4 86.54(9) . .
N4 Fe2 N4 172.61(16) 2_757 .
O2 Fe2 N6 88.99(8) 2_757 1_545
O2 Fe2 N6 88.99(8) . 1_545
N4 Fe2 N6 93.69(8) 2_757 1_545
N4 Fe2 N6 93.69(8) . 1_545
O2 Fe2 N5 91.01(7) 2_757 .
O2 Fe2 N5 91.01(8) . .
N4 Fe2 N5 86.31(8) 2_757 .
N4 Fe2 N5 86.31(8) . .
N6 Fe2 N5 180.000(2) 1_545 .
C22 O2 Fe2 133.7(2) . .
C28 N4 C29 118.7(3) . .
C28 N4 Fe2 125.1(2) . .
C29 N4 Fe2 116.1(2) . .
C37 N5 C37 117.0(5) . 2_757
C37 N5 Fe2 121.5(2) . .
C37 N5 Fe2 121.5(2) 2_757 .
C42 N6 C42 116.9(4) . 2_757
C42 N6 Fe2 121.5(2) . 1_565
C42 N6 Fe2 121.5(2) 2_757 1_565
O2 C22 C23 120.2(3) . .
O2 C22 C27 122.8(3) . .
C23 C22 C27 117.1(3) . .
C24 C23 C22 122.1(3) . .
C24 C23 H23A 119.0 . .
C22 C23 H23A 119.0 . .
C25 C24 C23 120.3(4) . .
C25 C24 H24A 119.9 . .
C23 C24 H24A 119.9 . .
C26 C25 C24 119.2(3) . .
C26 C25 H25A 120.4 . .
C24 C25 H25A 120.4 . .
C25 C26 C27 122.5(4) . .
C25 C26 H26A 118.8 . .
C27 C26 H26A 118.8 . .
C26 C27 C22 118.8(3) . .
C26 C27 C28 117.0(3) . .
C22 C27 C28 124.2(3) . .
N4 C28 C27 127.3(3) . .
N4 C28 H28A 116.3 . .
C27 C28 H28A 116.3 . .
N4 C29 C31 112.8(3) . .
N4 C29 C30 108.3(3) . .
C31 C29 C30 115.4(3) . .
N4 C29 H29A 106.6 . .
C31 C29 H29A 106.6 . .
C30 C29 H29A 106.6 . .
C29 C30 H30A 109.5 . .
C29 C30 H30B 109.5 . .
H30A C30 H30B 109.5 . .
C29 C30 H30C 109.5 . .
H30A C30 H30C 109.5 . .
H30B C30 H30C 109.5 . .
C36 C31 C32 117.6(3) . .
C36 C31 C29 123.6(4) . .
C32 C31 C29 118.8(3) . .
C33 C32 C31 120.7(4) . .
C33 C32 H32A 119.6 . .
C31 C32 H32A 119.6 . .
C32 C33 C34 120.1(4) . .
C32 C33 H33A 119.9 . .
C34 C33 H33A 119.9 . .
C35 C34 C33 119.8(4) . .
C35 C34 H34A 120.1 . .
C33 C34 H34A 120.1 . .
C34 C35 C36 120.6(4) . .
C34 C35 H35A 119.7 . .
C36 C35 H35A 119.7 . .
C31 C36 C35 121.2(4) . .
C31 C36 H36A 119.4 . .
C35 C36 H36A 119.4 . .
N5 C37 C38 122.9(4) . .
N5 C37 H37A 118.5 . .
C38 C37 H37A 118.5 . .
C39 C38 C37 120.7(4) . .
C39 C38 H38A 119.6 . .
C37 C38 H38A 119.6 . .
C38 C39 C38 115.6(5) 2_757 .
C38 C39 C40 122.2(2) 2_757 .
C38 C39 C40 122.2(2) . .
C41 C40 C41 117.1(4) . 2_757
C41 C40 C39 121.4(2) . .
C41 C40 C39 121.4(2) 2_757 .
C42 C41 C40 119.5(3) . .
C42 C41 H41A 120.3 . .
C40 C41 H41A 120.3 . .
N6 C42 C41 123.5(3) . .
N6 C42 H42A 118.2 . .
C41 C42 H42A 118.2 . .
N7 C43 C44 177.6(5) . .
C43 C44 H44A 109.5 . .
C43 C44 H44B 109.5 . .
H44A C44 H44B 109.5 . .
C43 C44 H44C 109.5 . .
H44A C44 H44C 109.5 . .
H44B C44 H44C 109.5 . .
N8 C45 C46 178.0(5) . .
C45 C46 H46A 109.5 . .
C45 C46 H46B 109.5 . .
H46A C46 H46B 109.5 . .
C45 C46 H46C 109.5 . .
H46A C46 H46C 109.5 . .
H46B C46 H46C 109.5 . .

loop_
_geom_bond_atom_site_label_1
_geom_bond_atom_site_label_2
_geom_bond_distance
_geom_bond_site_symmetry_2
Fe1 O1 1.999(2) 2_758
Fe1 O1 1.999(2) .
Fe1 N1 2.165(2) 2_758
Fe1 N1 2.165(2) .
Fe1 N2 2.227(4) .
Fe1 N3 2.239(4) 1_565
O1 C1 1.289(3) .
C1 C2 1.409(4) .
C1 C6 1.433(4) .
N1 C7 1.294(4) .
N1 C8 1.478(4) .
C2 C3 1.380(5) .
C2 H2A 0.9500 .
N2 C16 1.348(4) .
N2 C16 1.348(4) 2_758
C3 C4 1.393(5) .
C3 H3A 0.9500 .
N3 C21 1.342(4) 2_758
N3 C21 1.342(4) .
N3 Fe1 2.239(4) 1_545
C4 C5 1.379(5) .
C4 H4A 0.9500 .
C5 C6 1.404(4) .
C5 H5A 0.9500 .
C6 C7 1.441(4) .
C7 H7A 0.9500 .
C8 C10 1.530(5) .
C8 C9 1.531(5) .
C8 H8A 1.0000 .
C9 H9A 0.9800 .
C9 H9B 0.9800 .
C9 H9C 0.9800 .
C10 C15 1.375(5) .
C10 C11 1.391(5) .
C11 C12 1.387(5) .
C11 H11A 0.9500 .
C12 C13 1.384(5) .
C12 H12A 0.9500 .
C13 C14 1.380(6) .
C13 H13A 0.9500 .
C14 C15 1.381(6) .
C14 H14A 0.9500 .
C15 H15A 0.9500 .
C16 C17 1.385(5) .
C16 H16A 0.9500 .
C17 C18 1.405(4) .
C17 H17A 0.9500 .
C18 C17 1.405(4) 2_758
C18 C19 1.477(6) .
C19 C20 1.390(4) .
C19 C20 1.390(4) 2_758
C20 C21 1.373(5) .
C20 H20A 0.9500 .
C21 H21A 0.9500 .
Fe2 O2 2.002(2) 2_757
Fe2 O2 2.002(2) .
Fe2 N4 2.163(3) 2_757
Fe2 N4 2.163(3) .
Fe2 N6 2.237(4) 1_545
Fe2 N5 2.240(4) .
O2 C22 1.299(4) .
N4 C28 1.284(4) .
N4 C29 1.504(4) .
N5 C37 1.328(4) .
N5 C37 1.328(4) 2_757
N6 C42 1.338(4) .
N6 C42 1.338(4) 2_757
N6 Fe2 2.237(4) 1_565
C22 C23 1.416(5) .
C22 C27 1.422(5) .
C23 C24 1.376(5) .
C23 H23A 0.9500 .
C24 C25 1.376(6) .
C24 H24A 0.9500 .
C25 C26 1.373(5) .
C25 H25A 0.9500 .
C26 C27 1.398(5) .
C26 H26A 0.9500 .
C27 C28 1.447(5) .
C28 H28A 0.9500 .
C29 C31 1.509(5) .
C29 C30 1.511(5) .
C29 H29A 1.0000 .
C30 H30A 0.9800 .
C30 H30B 0.9800 .
C30 H30C 0.9800 .
C31 C36 1.380(5) .
C31 C32 1.419(6) .
C32 C33 1.379(5) .
C32 H32A 0.9500 .
C33 C34 1.393(6) .
C33 H33A 0.9500 .
C34 C35 1.360(6) .
C34 H34A 0.9500 .
C35 C36 1.398(5) .
C35 H35A 0.9500 .
C36 H36A 0.9500 .
C37 C38 1.381(5) .
C37 H37A 0.9500 .
C38 C39 1.379(4) .
C38 H38A 0.9500 .
C39 C38 1.379(4) 2_757
C39 C40 1.479(6) .
C40 C41 1.392(4) .
C40 C41 1.392(4) 2_757
C41 C42 1.384(5) .
C41 H41A 0.9500 .
C42 H42A 0.9500 .
N7 C43 1.129(5) .
C43 C44 1.462(6) .
C44 H44A 0.9800 .
C44 H44B 0.9800 .
C44 H44C 0.9800 .
N8 C45 1.128(5) .
C45 C46 1.457(5) .
C46 H46A 0.9800 .
C46 H46B 0.9800 .
C46 H46C 0.9800 .
